data_7046908
loop_
_publ_author_name
'Barnett, Harrison J.'
'Burt, Liam K.'
'Hill, Anthony F.'

_publ_section_title
;
 Simple generation of a dirhodium \m-carbido complex via thiocarbonyl
 reduction.
;
_journal_issue 29
_journal_name_full 'Dalton transactions (Cambridge, England : 2003)'
_journal_page_first 9570
_journal_page_last 9574
_journal_paper_doi 10.1039/c8dt02524j
_journal_volume 47
_journal_year 2018
_chemical_formula_moiety 'C55 H50 B2 N12 P2 Rh2'
_chemical_formula_sum 'C55 H50 B2 N12 P2 Rh2'
_chemical_formula_weight 1168.45
_space_group_crystal_system orthorhombic
_space_group_IT_number 18
_space_group_name_Hall 'P 2 2ab'
_space_group_name_H-M_alt 'P 21 21 2'
_symmetry_space_group_name_Hall 'P 2 2ab'
_symmetry_space_group_name_H-M 'P 21 21 2'
_atom_sites_solution_hydrogens geom
_audit_creation_date 2017-07-06
_audit_creation_method
;
Olex2 1.2
(compiled 2017.03.28 svn.r3405 for OlexSys, GUI svn.r5337)
;
_audit_update_record
;
2018-04-03 deposited with the CCDC.
2018-06-26 downloaded from the CCDC.
;
_cell_angle_alpha 90
_cell_angle_beta 90
_cell_angle_gamma 90
_cell_formula_units_Z 2
_cell_length_a 18.8404(3)
_cell_length_b 13.2630(2)
_cell_length_c 11.7030(2)
_cell_measurement_reflns_used 23645
_cell_measurement_temperature 150.00(10)
_cell_measurement_theta_max 29.4260
_cell_measurement_theta_min 3.6460
_cell_volume 2924.35(8)
_computing_cell_refinement 'CrysAlisPro 1.171.38.46 (Rigaku OD, 2015)'
_computing_data_collection 'CrysAlisPro 1.171.38.46 (Rigaku OD, 2015)'
_computing_data_reduction 'CrysAlisPro 1.171.38.46 (Rigaku OD, 2015)'
_computing_molecular_graphics 'Olex2 (Dolomanov et al., 2009)'
_computing_publication_material 'Olex2 (Dolomanov et al., 2009)'
_computing_structure_refinement 'ShelXL (Sheldrick, 2015)'
_computing_structure_solution 'SHELXT 2014/5 (Sheldrick, 2014)'
_diffrn_ambient_environment N~2~
_diffrn_ambient_temperature 150.00(10)
_diffrn_detector 'CCD plate'
_diffrn_detector_area_resol_mean 10.3744
_diffrn_detector_type Atlas
_diffrn_measured_fraction_theta_full 0.997
_diffrn_measured_fraction_theta_max 0.901
_diffrn_measurement_details
;
List of Runs (angles in degrees, time in seconds):

  # Type    Start    End  Width  t~exp~   \w     \q     \k     \f   Frames
#--------------------------------------------------------------------------
  1  \w    -86.00  13.00   1.00   60.00    --  -11.22 -37.00 150.00   99
  2  \w    -20.00  30.00   1.00   60.00    --  -11.22 -99.00  90.00   50
  3  \w    -37.00  62.00   1.00   60.00    --  -11.22  43.00 -63.00   99
  4  \w    -61.00  39.00   1.00   60.00    --   11.30 -57.00 -30.00  100
  5  \w    -17.00  84.00   1.00   60.00    --   11.30  57.00 120.00  101
  6  \w    -20.00  41.00   1.00   60.00    --   11.30 -99.00  90.00   61
  7  \w    -63.00  36.00   1.00   60.00    --   11.30 -37.00 120.00   99
;
_diffrn_measurement_device 'four-circle diffractometer'
_diffrn_measurement_device_type 'New Xcalibur, Atlas'
_diffrn_measurement_method '\f and \w scans'
_diffrn_orient_matrix_type 'CrysAlisPro convention (1999,Acta A55,543-557)'
_diffrn_orient_matrix_UB_11 -0.0152673000
_diffrn_orient_matrix_UB_12 0.0404095000
_diffrn_orient_matrix_UB_13 0.0312014000
_diffrn_orient_matrix_UB_21 -0.0132775000
_diffrn_orient_matrix_UB_22 0.0209008000
_diffrn_orient_matrix_UB_23 -0.0515273000
_diffrn_orient_matrix_UB_31 -0.0317574000
_diffrn_orient_matrix_UB_32 -0.0281274000
_diffrn_orient_matrix_UB_33 0.0065016000
_diffrn_radiation_monochromator graphite
_diffrn_radiation_probe x-ray
_diffrn_radiation_type MoK\a
_diffrn_radiation_wavelength 0.71073
_diffrn_reflns_av_R_equivalents 0.0407
_diffrn_reflns_av_unetI/netI 0.0333
_diffrn_reflns_Laue_measured_fraction_full 0.997
_diffrn_reflns_Laue_measured_fraction_max 0.901
_diffrn_reflns_limit_h_max 25
_diffrn_reflns_limit_h_min -25
_diffrn_reflns_limit_k_max 16
_diffrn_reflns_limit_k_min -16
_diffrn_reflns_limit_l_max 15
_diffrn_reflns_limit_l_min -15
_diffrn_reflns_number 52285
_diffrn_reflns_point_group_measured_fraction_full 0.998
_diffrn_reflns_point_group_measured_fraction_max 0.880
_diffrn_reflns_theta_full 25.242
_diffrn_reflns_theta_max 30.121
_diffrn_reflns_theta_min 3.257
_diffrn_source 'fine-focus sealed X-ray tube'
_diffrn_source_type 'Enhance (Mo) X-ray Source'
_exptl_absorpt_coefficient_mu 0.664
_exptl_absorpt_correction_T_max 1.00000
_exptl_absorpt_correction_T_min 0.95090
_exptl_absorpt_correction_type multi-scan
_exptl_absorpt_process_details
;
CrysAlisPro 1.171.38.46 (Rigaku Oxford Diffraction, 2015)
Empirical absorption correction using spherical harmonics,
 implemented in SCALE3 ABSPACK scaling algorithm.
;
_exptl_crystal_colour red
_exptl_crystal_colour_primary red
_exptl_crystal_density_diffrn 1.327
_exptl_crystal_description plate
_exptl_crystal_F_000 1188
_exptl_crystal_size_max 0.182
_exptl_crystal_size_mid 0.181
_exptl_crystal_size_min 0.059
_refine_diff_density_max 0.436
_refine_diff_density_min -0.392
_refine_diff_density_rms 0.080
_refine_ls_abs_structure_details
;
 Flack x determined using 2789 quotients [(I+)-(I-)]/[(I+)+(I-)]
 (Parsons, Flack and Wagner, Acta Cryst. B69 (2013) 249-259).
;
_refine_ls_abs_structure_Flack -0.023(9)
_refine_ls_extinction_method none
_refine_ls_goodness_of_fit_ref 1.066
_refine_ls_hydrogen_treatment constr
_refine_ls_matrix_type full
_refine_ls_number_parameters 330
_refine_ls_number_reflns 7607
_refine_ls_number_restraints 0
_refine_ls_restrained_S_all 1.066
_refine_ls_R_factor_all 0.0356
_refine_ls_R_factor_gt 0.0273
_refine_ls_shift/su_max 0.001
_refine_ls_shift/su_mean 0.000
_refine_ls_structure_factor_coef Fsqd
_refine_ls_weighting_details 'w=1/[\s^2^(Fo^2^)+(0.0153P)^2^+1.7862P] where P=(Fo^2^+2Fc^2^)/3'
_refine_ls_weighting_scheme calc
_refine_ls_wR_factor_gt 0.0498
_refine_ls_wR_factor_ref 0.0552
_reflns_Friedel_coverage 0.759
_reflns_Friedel_fraction_full 0.999
_reflns_Friedel_fraction_max 0.854
_reflns_number_gt 6900
_reflns_number_total 7607
_reflns_threshold_expression 'I > 2\s(I)'
_cod_data_source_file c8dt02524j2.cif
_cod_data_source_block HB_46-3-3
_cod_depositor_comments 'Adding full bibliography for 7046906--7046910.cif.'
_cod_database_code 7046908
_shelx_shelxl_version_number 2016/6
_shelx_space_group_comment
;
The symmetry employed for this shelxl refinement is uniquely defined
by the following loop, which should always be used as a source of
symmetry information in preference to the above space-group names.
They are only intended as comments.
;
_reflns_odcompleteness_completeness 99.65
_reflns_odcompleteness_iscentric 1
_reflns_odcompleteness_theta 26.32
_olex2_refinement_description
;
1. Fixed Uiso
 At 1.2 times of:
  All B(H) groups, All C(H) groups
2.a Ternary CH refined with riding coordinates:
 B1(H1)
2.b Aromatic/amide H refined with riding coordinates:
 C11(H11), C12(H12), C13(H13), C14(H14), C15(H15), C16(H16), C17(H17),
 C18(H18), C19(H19), C22(H22), C23(H23), C24(H24), C25(H25), C26(H26), C32(H32),
  C33(H33), C34(H34), C35(H35), C36(H36), C42(H42), C43(H43), C44(H44),
 C45(H45), C46(H46)
;
_ins_header
;
TITL HB_46-3-3_scale in P2(1)2(1)2 
REM P2(1)2(1)2 (#18, found as P22(1)2(1) in -cba setting)
CELL 0.71073  18.840412  13.262995  11.702965  90.0000  90.0000  90.0000
ZERR    2.00   0.000310   0.000247   0.000197   0.0000   0.0000   0.0000
LATT -1
SYMM -x,-y, z 
SYMM -x+1/2, y+1/2,-z 
SYMM  x+1/2,-y+1/2,-z 
SFAC C H B N P Rh
UNIT 110.00 100.00 4.00 24.00 4.00 4.00
TREF
HKLF 4
END
;
_olex2_submission_special_instructions 'No special instructions were received'
_oxdiff_exptl_absorpt_empirical_details
;
Empirical correction (ABSPACK) includes:
- Absorption correction using spherical harmonics
- Frame scaling
;
_oxdiff_exptl_absorpt_empirical_full_max 1.127
_oxdiff_exptl_absorpt_empirical_full_min 0.903

loop_
_space_group_symop_operation_xyz
'x, y, z'
'-x, -y, z'
'-x+1/2, y+1/2, -z'
'x+1/2, -y+1/2, -z'

loop_
_atom_site_label
_atom_site_type_symbol
_atom_site_fract_x
_atom_site_fract_y
_atom_site_fract_z
_atom_site_U_iso_or_equiv
_atom_site_adp_type
_atom_site_occupancy
_atom_site_site_symmetry_order
_atom_site_calc_flag
_atom_site_refinement_flags_posn
_atom_site_refinement_flags_adp
_atom_site_refinement_flags_occupancy
Rh1 Rh 0.41589(2) 0.44253(2) 0.74142(2) 0.01800(6) Uani 1 1 d . . .
P1 P 0.43757(4) 0.33031(6) 0.88058(7) 0.01942(17) Uani 1 1 d . . .
N1 N 0.36129(14) 0.3343(2) 0.6215(2) 0.0242(6) Uani 1 1 d . . .
N2 N 0.30207(15) 0.3629(2) 0.5639(2) 0.0255(6) Uani 1 1 d . . .
N3 N 0.30029(14) 0.4759(2) 0.7884(2) 0.0244(6) Uani 1 1 d . . .
N4 N 0.25158(14) 0.4864(2) 0.7034(2) 0.0266(6) Uani 1 1 d . . .
N5 N 0.39719(13) 0.5420(2) 0.5975(2) 0.0222(6) Uani 1 1 d . . .
N6 N 0.33248(14) 0.5438(2) 0.5443(2) 0.0242(6) Uani 1 1 d . . .
C1 C 0.500000 0.500000 0.7628(4) 0.0198(8) Uani 1 2 d S T P
C11 C 0.3794(2) 0.2438(3) 0.5810(3) 0.0302(8) Uani 1 1 d . . .
H11 H 0.418368 0.206403 0.605249 0.036 Uiso 1 1 calc R . .
C12 C 0.3314(2) 0.2136(3) 0.4973(3) 0.0372(9) Uani 1 1 d . . .
H12 H 0.331754 0.153699 0.456025 0.045 Uiso 1 1 calc R . .
C13 C 0.2840(2) 0.2907(3) 0.4889(3) 0.0339(8) Uani 1 1 d . . .
H13 H 0.245366 0.292908 0.439456 0.041 Uiso 1 1 calc R . .
C14 C 0.26670(19) 0.4977(3) 0.8854(3) 0.0292(8) Uani 1 1 d . . .
H14 H 0.287572 0.496259 0.957368 0.035 Uiso 1 1 calc R . .
C15 C 0.19634(19) 0.5230(3) 0.8647(3) 0.0365(9) Uani 1 1 d . . .
H15 H 0.161900 0.541397 0.917631 0.044 Uiso 1 1 calc R . .
C16 C 0.18916(16) 0.5146(3) 0.7491(4) 0.0361(8) Uani 1 1 d . . .
H16 H 0.147644 0.526575 0.708332 0.043 Uiso 1 1 calc R . .
C17 C 0.43911(19) 0.6042(3) 0.5381(3) 0.0269(7) Uani 1 1 d . . .
H17 H 0.486435 0.617273 0.555186 0.032 Uiso 1 1 calc R . .
C18 C 0.40226(19) 0.6467(3) 0.4473(3) 0.0306(8) Uani 1 1 d . . .
H18 H 0.419249 0.692373 0.393497 0.037 Uiso 1 1 calc R . .
C19 C 0.33504(19) 0.6064(3) 0.4543(3) 0.0294(8) Uani 1 1 d . . .
H19 H 0.297636 0.620234 0.404889 0.035 Uiso 1 1 calc R . .
C21 C 0.38984(17) 0.2114(2) 0.8586(3) 0.0217(7) Uani 1 1 d . . .
C22 C 0.42305(18) 0.1181(2) 0.8529(3) 0.0281(7) Uani 1 1 d . . .
H22 H 0.472001 0.113986 0.862028 0.034 Uiso 1 1 calc R . .
C23 C 0.3842(2) 0.0307(3) 0.8337(3) 0.0359(9) Uani 1 1 d . . .
H23 H 0.407067 -0.031234 0.829213 0.043 Uiso 1 1 calc R . .
C24 C 0.3113(2) 0.0362(3) 0.8212(3) 0.0349(9) Uani 1 1 d . . .
H24 H 0.285131 -0.022120 0.808098 0.042 Uiso 1 1 calc R . .
C25 C 0.27744(18) 0.1284(3) 0.8281(3) 0.0301(8) Uani 1 1 d . . .
H25 H 0.228376 0.131982 0.820456 0.036 Uiso 1 1 calc R . .
C26 C 0.31634(17) 0.2154(3) 0.8464(3) 0.0260(7) Uani 1 1 d . . .
H26 H 0.293161 0.277237 0.850565 0.031 Uiso 1 1 calc R . .
C31 C 0.40852(18) 0.3645(2) 1.0246(3) 0.0228(6) Uani 1 1 d . . .
C32 C 0.41619(19) 0.4640(2) 1.0602(3) 0.0267(7) Uani 1 1 d . . .
H32 H 0.431030 0.513061 1.008743 0.032 Uiso 1 1 calc R . .
C33 C 0.40167(19) 0.4900(3) 1.1728(3) 0.0345(8) Uani 1 1 d . . .
H33 H 0.407571 0.556248 1.196894 0.041 Uiso 1 1 calc R . .
C34 C 0.37855(19) 0.4178(3) 1.2489(4) 0.0407(9) Uani 1 1 d . . .
H34 H 0.369866 0.435079 1.324674 0.049 Uiso 1 1 calc R . .
C35 C 0.3683(2) 0.3200(3) 1.2129(3) 0.0441(10) Uani 1 1 d . . .
H35 H 0.351415 0.271809 1.263747 0.053 Uiso 1 1 calc R . .
C36 C 0.3830(2) 0.2936(3) 1.1016(3) 0.0325(8) Uani 1 1 d . . .
H36 H 0.375773 0.227526 1.077768 0.039 Uiso 1 1 calc R . .
C41 C 0.52916(16) 0.2898(2) 0.9054(3) 0.0220(7) Uani 1 1 d . . .
C42 C 0.55484(19) 0.2627(3) 1.0129(3) 0.0308(8) Uani 1 1 d . . .
H42 H 0.524981 0.265635 1.076129 0.037 Uiso 1 1 calc R . .
C43 C 0.6241(2) 0.2315(3) 1.0262(4) 0.0380(9) Uani 1 1 d . . .
H43 H 0.640144 0.211654 1.097880 0.046 Uiso 1 1 calc R . .
C44 C 0.6699(2) 0.2294(3) 0.9344(4) 0.0375(9) Uani 1 1 d . . .
H44 H 0.716913 0.209779 0.944401 0.045 Uiso 1 1 calc R . .
C45 C 0.64575(19) 0.2565(3) 0.8278(4) 0.0364(9) Uani 1 1 d . . .
H45 H 0.676332 0.255159 0.765468 0.044 Uiso 1 1 calc R . .
C46 C 0.57553(19) 0.2859(2) 0.8135(3) 0.0290(7) Uani 1 1 d . . .
H46 H 0.559355 0.303356 0.741111 0.035 Uiso 1 1 calc R . .
B1 B 0.2730(2) 0.4698(3) 0.5783(3) 0.0279(9) Uani 1 1 d . . .
H1 H 0.231710 0.479444 0.528456 0.033 Uiso 1 1 calc R . .

loop_
_atom_site_aniso_label
_atom_site_aniso_U_11
_atom_site_aniso_U_22
_atom_site_aniso_U_33
_atom_site_aniso_U_23
_atom_site_aniso_U_13
_atom_site_aniso_U_12
Rh1 0.01905(10) 0.01666(10) 0.01828(10) 0.00092(10) 0.00011(10) -0.00126(9)
P1 0.0212(4) 0.0179(4) 0.0191(4) 0.0006(3) 0.0006(3) -0.0006(3)
N1 0.0273(14) 0.0222(14) 0.0230(14) -0.0002(12) -0.0003(11) -0.0010(12)
N2 0.0260(15) 0.0290(16) 0.0217(14) 0.0010(12) -0.0026(11) -0.0080(12)
N3 0.0262(14) 0.0221(14) 0.0247(14) -0.0002(10) 0.0016(10) 0.0019(11)
N4 0.0215(14) 0.0266(15) 0.0317(15) 0.0047(12) 0.0007(11) 0.0042(11)
N5 0.0249(14) 0.0213(15) 0.0202(12) 0.0014(11) -0.0026(10) -0.0031(10)
N6 0.0254(14) 0.0250(16) 0.0223(13) 0.0025(12) -0.0002(10) 0.0022(12)
C1 0.028(2) 0.016(2) 0.015(2) 0.000 0.000 0.0026(15)
C11 0.040(2) 0.0240(19) 0.0262(18) -0.0022(14) 0.0058(15) -0.0014(15)
C12 0.054(2) 0.027(2) 0.031(2) -0.0059(17) 0.0023(17) -0.0094(17)
C13 0.039(2) 0.036(2) 0.0259(18) 0.0003(16) -0.0063(15) -0.0144(17)
C14 0.035(2) 0.0263(19) 0.0265(18) 0.0009(15) 0.0062(15) 0.0035(15)
C15 0.035(2) 0.038(2) 0.037(2) 0.0110(16) 0.0142(16) 0.0131(16)
C16 0.0221(15) 0.0445(19) 0.042(2) 0.015(2) 0.0017(18) 0.0090(13)
C17 0.0314(18) 0.0260(18) 0.0235(17) 0.0008(14) 0.0003(13) -0.0066(14)
C18 0.041(2) 0.028(2) 0.0228(16) 0.0070(13) 0.0018(14) -0.0032(15)
C19 0.037(2) 0.029(2) 0.0226(17) 0.0032(14) -0.0050(14) 0.0040(15)
C21 0.0258(16) 0.0200(17) 0.0192(15) -0.0005(13) -0.0001(12) -0.0046(12)
C22 0.0251(17) 0.0252(18) 0.0340(18) 0.0007(14) 0.0000(15) 0.0004(14)
C23 0.037(2) 0.021(2) 0.050(2) -0.0020(15) 0.0019(17) -0.0004(14)
C24 0.040(2) 0.027(2) 0.038(2) -0.0023(15) 0.0012(16) -0.0111(15)
C25 0.0233(17) 0.032(2) 0.0349(19) 0.0036(16) -0.0017(14) -0.0068(14)
C26 0.0277(18) 0.0212(17) 0.0292(18) 0.0013(14) 0.0028(14) 0.0013(13)
C31 0.0246(17) 0.0239(17) 0.0199(14) 0.0009(12) 0.0007(13) 0.0028(14)
C32 0.0281(16) 0.0263(19) 0.0256(15) -0.0021(12) 0.0037(15) -0.0014(15)
C33 0.038(2) 0.035(2) 0.0310(18) -0.0103(15) 0.0012(15) 0.0021(16)
C34 0.050(2) 0.049(2) 0.0233(17) -0.0048(19) 0.0105(19) 0.0044(16)
C35 0.062(3) 0.041(2) 0.029(2) 0.0048(17) 0.0167(17) 0.003(2)
C36 0.043(2) 0.0231(19) 0.0309(19) -0.0010(15) 0.0064(16) -0.0003(15)
C41 0.0229(16) 0.0167(16) 0.0264(17) 0.0003(13) -0.0015(12) -0.0017(12)
C42 0.0317(19) 0.029(2) 0.0315(19) 0.0025(15) -0.0059(15) 0.0027(15)
C43 0.038(2) 0.037(2) 0.038(2) 0.0017(18) -0.0107(18) 0.0041(17)
C44 0.0253(19) 0.029(2) 0.058(3) -0.0011(18) -0.0109(17) -0.0009(15)
C45 0.030(2) 0.030(2) 0.050(2) 0.0032(17) 0.0107(17) 0.0063(16)
C46 0.033(2) 0.0263(18) 0.0280(17) 0.0039(14) 0.0038(15) 0.0017(15)
B1 0.0213(19) 0.034(3) 0.029(2) 0.0056(16) -0.0045(15) 0.0002(16)

loop_
_atom_type_symbol
_atom_type_description
_atom_type_scat_dispersion_real
_atom_type_scat_dispersion_imag
_atom_type_scat_source
C C 0.0033 0.0016 'International Tables Vol C Tables 4.2.6.8 and 6.1.1.4'
H H 0.0000 0.0000 'International Tables Vol C Tables 4.2.6.8 and 6.1.1.4'
B B 0.0013 0.0007 'International Tables Vol C Tables 4.2.6.8 and 6.1.1.4'
N N 0.0061 0.0033 'International Tables Vol C Tables 4.2.6.8 and 6.1.1.4'
P P 0.1023 0.0942 'International Tables Vol C Tables 4.2.6.8 and 6.1.1.4'
Rh Rh -1.1178 0.9187 'International Tables Vol C Tables 4.2.6.8 and 6.1.1.4'

loop_
_exptl_crystal_face_index_h
_exptl_crystal_face_index_k
_exptl_crystal_face_index_l
_exptl_crystal_face_perp_dist
18 14 -2 0.1678
-19 -13 2 0.0073
15 -15 -1 0.0811
-18 13 1 0.0777
26 5 -2 0.1676
-1 1 -16 0.0159
2 0 16 0.0440
12 5 14 0.1087
-7 5 15 0.0339
17 12 7 0.1558
-20 -4 10 0.0215
-11 -10 12 0.0100
16 0 13 0.1024
4 -18 -2 0.0546

loop_
_geom_angle_atom_site_label_1
_geom_angle_atom_site_label_2
_geom_angle_atom_site_label_3
_geom_angle
_geom_angle_site_symmetry_1
P1 Rh1 N1 96.46(7) .
P1 Rh1 N3 97.31(7) .
N1 Rh1 N3 80.71(10) .
N5 Rh1 P1 175.57(8) .
N5 Rh1 N1 80.20(10) .
N5 Rh1 N3 85.08(9) .
C1 Rh1 P1 91.15(11) .
C1 Rh1 N1 140.13(14) .
C1 Rh1 N3 137.05(10) .
C1 Rh1 N5 89.61(13) .
C21 P1 Rh1 112.29(10) .
C31 P1 Rh1 116.74(11) .
C31 P1 C21 101.28(15) .
C31 P1 C41 102.04(15) .
C41 P1 Rh1 118.80(11) .
C41 P1 C21 103.42(15) .
N2 N1 Rh1 120.4(2) .
C11 N1 Rh1 132.6(2) .
C11 N1 N2 106.6(3) .
N1 N2 B1 120.0(3) .
C13 N2 N1 109.5(3) .
C13 N2 B1 129.9(3) .
N4 N3 Rh1 119.09(19) .
C14 N3 Rh1 134.3(2) .
C14 N3 N4 106.3(3) .
N3 N4 B1 120.4(3) .
C16 N4 N3 109.1(3) .
C16 N4 B1 130.5(3) .
N6 N5 Rh1 120.58(19) .
C17 N5 Rh1 133.1(2) .
C17 N5 N6 106.2(3) .
N5 N6 B1 121.3(3) .
C19 N6 N5 109.6(3) .
C19 N6 B1 128.5(3) .
Rh1 C1 Rh1 163.8(3) 2_665
N1 C11 H11 125.0 .
N1 C11 C12 110.0(3) .
C12 C11 H11 125.0 .
C11 C12 H12 127.4 .
C13 C12 C11 105.2(3) .
C13 C12 H12 127.4 .
N2 C13 C12 108.7(3) .
N2 C13 H13 125.6 .
C12 C13 H13 125.6 .
N3 C14 H14 124.5 .
N3 C14 C15 110.9(3) .
C15 C14 H14 124.5 .
C14 C15 H15 127.8 .
C16 C15 C14 104.4(3) .
C16 C15 H15 127.8 .
N4 C16 C15 109.3(3) .
N4 C16 H16 125.4 .
C15 C16 H16 125.4 .
N5 C17 H17 124.7 .
N5 C17 C18 110.7(3) .
C18 C17 H17 124.7 .
C17 C18 H18 127.6 .
C19 C18 C17 104.9(3) .
C19 C18 H18 127.6 .
N6 C19 C18 108.7(3) .
N6 C19 H19 125.7 .
C18 C19 H19 125.7 .
C22 C21 P1 123.5(2) .
C22 C21 C26 118.5(3) .
C26 C21 P1 118.0(3) .
C21 C22 H22 119.5 .
C23 C22 C21 120.9(3) .
C23 C22 H22 119.5 .
C22 C23 H23 120.1 .
C24 C23 C22 119.8(3) .
C24 C23 H23 120.1 .
C23 C24 H24 120.0 .
C23 C24 C25 119.9(3) .
C25 C24 H24 120.0 .
C24 C25 H25 119.9 .
C24 C25 C26 120.2(3) .
C26 C25 H25 119.9 .
C21 C26 H26 119.7 .
C25 C26 C21 120.7(3) .
C25 C26 H26 119.7 .
C32 C31 P1 118.7(2) .
C36 C31 P1 122.3(3) .
C36 C31 C32 118.9(3) .
C31 C32 H32 120.0 .
C33 C32 C31 119.9(3) .
C33 C32 H32 120.0 .
C32 C33 H33 119.9 .
C34 C33 C32 120.2(3) .
C34 C33 H33 119.9 .
C33 C34 H34 120.0 .
C35 C34 C33 120.0(4) .
C35 C34 H34 120.0 .
C34 C35 H35 120.0 .
C34 C35 C36 120.1(4) .
C36 C35 H35 120.0 .
C31 C36 H36 119.6 .
C35 C36 C31 120.8(3) .
C35 C36 H36 119.6 .
C42 C41 P1 123.1(3) .
C46 C41 P1 118.8(2) .
C46 C41 C42 118.1(3) .
C41 C42 H42 119.8 .
C43 C42 C41 120.5(4) .
C43 C42 H42 119.8 .
C42 C43 H43 119.6 .
C42 C43 C44 120.8(4) .
C44 C43 H43 119.6 .
C43 C44 H44 120.2 .
C45 C44 C43 119.6(4) .
C45 C44 H44 120.2 .
C44 C45 H45 120.1 .
C44 C45 C46 119.9(4) .
C46 C45 H45 120.1 .
C41 C46 C45 121.1(3) .
C41 C46 H46 119.4 .
C45 C46 H46 119.4 .
N2 B1 N4 109.4(3) .
N2 B1 N6 107.5(3) .
N2 B1 H1 109.9 .
N4 B1 N6 110.2(3) .
N4 B1 H1 109.9 .
N6 B1 H1 109.9 .

loop_
_geom_bond_atom_site_label_1
_geom_bond_atom_site_label_2
_geom_bond_distance
Rh1 P1 2.2438(8)
Rh1 N1 2.256(3)
Rh1 N3 2.289(3)
Rh1 N5 2.168(3)
Rh1 C1 1.7761(7)
P1 C21 1.833(3)
P1 C31 1.829(3)
P1 C41 1.831(3)
N1 N2 1.357(4)
N1 C11 1.335(4)
N2 C13 1.344(4)
N2 B1 1.529(5)
N3 N4 1.360(4)
N3 C14 1.331(4)
N4 C16 1.345(4)
N4 B1 1.535(5)
N5 N6 1.369(3)
N5 C17 1.338(4)
N6 C19 1.342(4)
N6 B1 1.542(5)
C11 H11 0.9300
C11 C12 1.392(5)
C12 H12 0.9300
C12 C13 1.362(5)
C13 H13 0.9300
C14 H14 0.9300
C14 C15 1.389(5)
C15 H15 0.9300
C15 C16 1.363(6)
C16 H16 0.9300
C17 H17 0.9300
C17 C18 1.389(5)
C18 H18 0.9300
C18 C19 1.377(5)
C19 H19 0.9300
C21 C22 1.389(5)
C21 C26 1.393(5)
C22 H22 0.9300
C22 C23 1.389(5)
C23 H23 0.9300
C23 C24 1.382(5)
C24 H24 0.9300
C24 C25 1.382(5)
C25 H25 0.9300
C25 C26 1.384(5)
C26 H26 0.9300
C31 C32 1.392(4)
C31 C36 1.388(5)
C32 H32 0.9300
C32 C33 1.389(5)
C33 H33 0.9300
C33 C34 1.379(5)
C34 H34 0.9300
C34 C35 1.377(5)
C35 H35 0.9300
C35 C36 1.377(5)
C36 H36 0.9300
C41 C42 1.395(5)
C41 C46 1.386(5)
C42 H42 0.9300
C42 C43 1.378(5)
C43 H43 0.9300
C43 C44 1.379(6)
C44 H44 0.9300
C44 C45 1.375(5)
C45 H45 0.9300
C45 C46 1.389(5)
C46 H46 0.9300
B1 H1 0.9800

loop_
_exptl_oxdiff_crystal_face_indexfrac_h
_exptl_oxdiff_crystal_face_indexfrac_k
_exptl_oxdiff_crystal_face_indexfrac_l
_exptl_oxdiff_crystal_face_x
_exptl_oxdiff_crystal_face_y
_exptl_oxdiff_crystal_face_z
18.0000 14.0000 -2.0000 0.2285 0.1567 -0.9784
-19.0000 -13.0000 2.0000 -0.1728 -0.1225 0.9821
15.0000 -15.0000 -1.0000 -0.8664 -0.4611 -0.0610
-18.0000 13.0000 1.0000 0.8313 0.4592 0.2125
26.0000 5.0000 -2.0000 -0.2573 -0.1377 -0.9793
-1.0000 1.0000 -16.0000 -0.4435 0.8586 -0.1004
2.0000 -0.0000 16.0000 0.4687 -0.8510 0.0405
12.0000 5.0000 14.0000 0.4557 -0.7762 -0.4307
-7.0000 5.0000 15.0000 0.7769 -0.5755 0.1792
17.0000 12.0000 7.0000 0.4438 -0.3356 -0.8319
-20.0000 -4.0000 10.0000 0.4557 -0.3333 0.8127
-11.0000 -10.0000 12.0000 0.1383 -0.6813 0.7086
16.0000 0.0000 13.0000 0.1613 -0.8823 -0.4236
4.0000 -18.0000 -2.0000 -0.8508 -0.3263 0.3663
